data_4081515
loop_
_publ_author_name
'Schweinfurth, David'
'B\"uttner, Nadin'
'Hohloch, Stephan'
'Deibel, Naina'
'Klein, Johannes'
'Sarkar, Biprajit'

_publ_section_title
;
 Heterobimetallic Cu--dppf (dppf =
 1,1&#x2032;-Bis(diphenylphosphino)ferrocene) Complexes with
 &#x201C;Click&#x201D; Derived Ligands: A Combined Structural,
 Electrochemical, Spectroelectrochemical, and Theoretical Study
;
_journal_issue 20
_journal_name_full Organometallics
_journal_page_first 5834
_journal_paper_doi 10.1021/om400429f
_journal_volume 32
_journal_year 2013
_chemical_formula_sum 'C50 H48 B Cu F4 Fe N2 O2 P2'
_chemical_formula_weight 977.04
_chemical_name_systematic
;
 ?
;
_space_group_IT_number 15
_symmetry_cell_setting monoclinic
_symmetry_space_group_name_Hall '-C 2yc'
_symmetry_space_group_name_H-M 'C 1 2/c 1'
_atom_sites_solution_hydrogens geom
_atom_sites_solution_primary direct
_atom_sites_solution_secondary difmap
_audit_creation_method SHELXL-97
_cell_angle_alpha 90.000(5)
_cell_angle_beta 125.115(5)
_cell_angle_gamma 90.000(5)
_cell_formula_units_Z 4
_cell_length_a 19.502(5)
_cell_length_b 20.029(5)
_cell_length_c 14.304(5)
_cell_measurement_reflns_used 6736
_cell_measurement_temperature 100(2)
_cell_measurement_theta_max 31
_cell_measurement_theta_min 1.5
_cell_volume 4570(2)
_computing_structure_refinement 'SHELXL-97 (Sheldrick, 2008)'
_diffrn_ambient_temperature 100(2)
_diffrn_measured_fraction_theta_full 0.958
_diffrn_measured_fraction_theta_max 0.958
_diffrn_measurement_device_type 'Brukar Smart AXS'
_diffrn_measurement_method 'omega scans'
_diffrn_radiation_monochromator graphite
_diffrn_radiation_source 'fine-focus sealed tube'
_diffrn_radiation_type MoK\a
_diffrn_radiation_wavelength 0.71069
_diffrn_reflns_av_R_equivalents 0.0903
_diffrn_reflns_av_sigmaI/netI 0.0568
_diffrn_reflns_limit_h_max 21
_diffrn_reflns_limit_h_min -27
_diffrn_reflns_limit_k_max 25
_diffrn_reflns_limit_k_min -27
_diffrn_reflns_limit_l_max 20
_diffrn_reflns_limit_l_min -19
_diffrn_reflns_number 32504
_diffrn_reflns_theta_full 30.59
_diffrn_reflns_theta_max 30.59
_diffrn_reflns_theta_min 1.63
_exptl_absorpt_coefficient_mu 0.911
_exptl_absorpt_correction_T_max 0.746
_exptl_absorpt_correction_T_min 0.653
_exptl_absorpt_correction_type multi-scan
_exptl_absorpt_process_details 'Blessing, 1995'
_exptl_crystal_colour yellow
_exptl_crystal_density_diffrn 1.420
_exptl_crystal_density_method 'not measured'
_exptl_crystal_description needle
_exptl_crystal_F_000 2016
_exptl_crystal_size_max 0.37
_exptl_crystal_size_mid 0.15
_exptl_crystal_size_min 0.05
_refine_diff_density_max 0.770
_refine_diff_density_min -1.015
_refine_diff_density_rms 0.108
_refine_ls_extinction_method none
_refine_ls_goodness_of_fit_ref 1.039
_refine_ls_hydrogen_treatment constr
_refine_ls_matrix_type full
_refine_ls_number_parameters 286
_refine_ls_number_reflns 6736
_refine_ls_number_restraints 0
_refine_ls_restrained_S_all 1.039
_refine_ls_R_factor_all 0.0671
_refine_ls_R_factor_gt 0.0453
_refine_ls_shift/su_max 0.000
_refine_ls_shift/su_mean 0.000
_refine_ls_structure_factor_coef Fsqd
_refine_ls_weighting_details 'calc w=1/[\s^2^(Fo^2^)+(0.0627P)^2^+5.6151P] where P=(Fo^2^+2Fc^2^)/3'
_refine_ls_weighting_scheme calc
_refine_ls_wR_factor_gt 0.1115
_refine_ls_wR_factor_ref 0.1252
_reflns_number_gt 5118
_reflns_number_total 6736
_reflns_threshold_expression >2\s(I)
_cod_data_source_file om400429f_si_002.cif
_cod_data_source_block sar201m
_cod_original_sg_symbol_H-M C2/c
_cod_database_code 4081515

loop_
_symmetry_equiv_pos_as_xyz
'x, y, z'
'-x, y, -z+1/2'
'x+1/2, y+1/2, z'
'-x+1/2, y+1/2, -z+1/2'
'-x, -y, -z'
'x, -y, z-1/2'
'-x+1/2, -y+1/2, -z'
'x+1/2, -y+1/2, z-1/2'

loop_
_atom_site_label
_atom_site_type_symbol
_atom_site_fract_x
_atom_site_fract_y
_atom_site_fract_z
_atom_site_U_iso_or_equiv
_atom_site_adp_type
_atom_site_occupancy
_atom_site_symmetry_multiplicity
_atom_site_calc_flag
_atom_site_refinement_flags
Cu1 Cu 0.5000 0.161736(19) 0.7500 0.01785(10) Uani 1 2 d S
Fe1 Fe 0.5000 -0.03951(2) 0.7500 0.01514(10) Uani 1 2 d S
P1 P 0.38781(3) 0.09927(3) 0.62362(4) 0.01668(12) Uani 1 1 d .
C2 C 0.48967(13) 0.00155(12) 0.61204(16) 0.0189(4) Uani 1 1 d .
H2 H 0.5256 0.0330 0.6143 0.023 Uiso 1 1 calc R
C24 C 0.49671(13) 0.30075(12) 0.79927(18) 0.0225(4) Uani 1 1 d .
C5 C 0.38020(13) -0.04688(12) 0.60671(17) 0.0203(4) Uani 1 1 d .
H5 H 0.3321 -0.0527 0.6048 0.024 Uiso 1 1 calc R
C1 C 0.41672(12) 0.01583(11) 0.61015(15) 0.0169(4) Uani 1 1 d .
C9 C 0.23549(15) 0.18778(14) 0.25956(19) 0.0319(6) Uani 1 1 d .
H9 H 0.2044 0.2063 0.1867 0.038 Uiso 1 1 calc R
N1 N 0.49000(11) 0.24025(10) 0.83427(14) 0.0210(4) Uani 1 1 d .
C6 C 0.32842(12) 0.13204(11) 0.47802(16) 0.0183(4) Uani 1 1 d .
C12 C 0.30582(13) 0.08332(12) 0.64549(17) 0.0203(4) Uani 1 1 d .
C11 C 0.30931(14) 0.19950(12) 0.46314(18) 0.0240(5) Uani 1 1 d .
H11 H 0.3279 0.2264 0.5265 0.029 Uiso 1 1 calc R
C8 C 0.25501(16) 0.12042(14) 0.27397(18) 0.0325(6) Uani 1 1 d .
H8 H 0.2370 0.0938 0.2105 0.039 Uiso 1 1 calc R
C13 C 0.22921(14) 0.05417(13) 0.5611(2) 0.0259(5) Uani 1 1 d .
H13 H 0.2178 0.0443 0.4898 0.031 Uiso 1 1 calc R
C17 C 0.32095(14) 0.09913(13) 0.75098(18) 0.0247(5) Uani 1 1 d .
H17 H 0.3713 0.1193 0.8073 0.030 Uiso 1 1 calc R
C10 C 0.26257(15) 0.22735(14) 0.35425(19) 0.0292(5) Uani 1 1 d .
H10 H 0.2495 0.2726 0.3450 0.035 Uiso 1 1 calc R
C21 C 0.48683(15) 0.29297(15) 0.9819(2) 0.0324(6) Uani 1 1 d .
H21 H 0.4836 0.2891 1.0441 0.039 Uiso 1 1 calc R
C4 C 0.43002(14) -0.09884(12) 0.60663(17) 0.0228(4) Uani 1 1 d .
H4 H 0.4201 -0.1444 0.6048 0.027 Uiso 1 1 calc R
C20 C 0.48568(14) 0.23704(14) 0.92468(18) 0.0265(5) Uani 1 1 d .
H20 H 0.4818 0.1953 0.9497 0.032 Uiso 1 1 calc R
C14 C 0.17006(15) 0.03987(15) 0.5833(2) 0.0327(6) Uani 1 1 d .
H14 H 0.1194 0.0200 0.5272 0.039 Uiso 1 1 calc R
C7 C 0.30137(15) 0.09237(13) 0.38261(18) 0.0256(5) Uani 1 1 d .
H7 H 0.3144 0.0471 0.3917 0.031 Uiso 1 1 calc R
C15 C 0.18629(17) 0.05505(15) 0.6890(3) 0.0369(6) Uani 1 1 d .
H15 H 0.1468 0.0451 0.7038 0.044 Uiso 1 1 calc R
C23 C 0.49830(17) 0.35916(15) 0.8533(2) 0.0350(6) Uani 1 1 d .
H23 H 0.5030 0.4006 0.8280 0.042 Uiso 1 1 calc R
C22 C 0.49280(17) 0.35457(16) 0.9448(2) 0.0387(7) Uani 1 1 d .
H22 H 0.4931 0.3931 0.9814 0.046 Uiso 1 1 calc R
C16 C 0.26151(17) 0.08507(15) 0.7724(2) 0.0328(6) Uani 1 1 d .
H16 H 0.2721 0.0958 0.8429 0.039 Uiso 1 1 calc R
F1 F 0.07143(10) 0.99412(9) 0.30150(16) 0.0441(4) Uani 1 1 d .
O100 O 0.35049(13) 0.24790(11) 0.02574(17) 0.0398(5) Uani 1 1 d .
F2 F -0.00329(12) 0.91491(12) 0.16864(18) 0.0606(6) Uani 1 1 d .
B1 B 0.0000 0.9545(2) 0.2500 0.0270(8) Uani 1 2 d S
C100 C 0.34545(15) 0.28988(14) 0.0835(2) 0.0297(5) Uani 1 1 d .
C101 C 0.30526(19) 0.35569(16) 0.0333(2) 0.0397(6) Uani 1 1 d .
H10A H 0.2865 0.3573 -0.0452 0.059 Uiso 1 1 calc R
H10B H 0.3452 0.3908 0.0752 0.059 Uiso 1 1 calc R
H10C H 0.2582 0.3615 0.0375 0.059 Uiso 1 1 calc R
C102 C 0.3785(2) 0.27814(17) 0.2050(2) 0.0479(8) Uani 1 1 d .
H10D H 0.4025 0.2342 0.2273 0.072 Uiso 1 1 calc R
H10E H 0.3336 0.2818 0.2143 0.072 Uiso 1 1 calc R
H10F H 0.4208 0.3108 0.2522 0.072 Uiso 1 1 calc R
C3 C 0.49755(14) -0.06888(12) 0.60994(17) 0.0214(4) Uani 1 1 d .
H3 H 0.5395 -0.0914 0.6106 0.026 Uiso 1 1 calc R

loop_
_atom_site_aniso_label
_atom_site_aniso_U_11
_atom_site_aniso_U_22
_atom_site_aniso_U_33
_atom_site_aniso_U_23
_atom_site_aniso_U_13
_atom_site_aniso_U_12
Cu1 0.02145(17) 0.0176(2) 0.01250(15) 0.000 0.00862(13) 0.000
Fe1 0.01481(18) 0.0164(2) 0.01177(17) 0.000 0.00623(14) 0.000
P1 0.0163(2) 0.0190(3) 0.0120(2) 0.00077(17) 0.00654(17) 0.00126(19)
C2 0.0201(9) 0.0232(12) 0.0130(8) -0.0006(7) 0.0093(7) -0.0004(8)
C24 0.0199(9) 0.0210(13) 0.0208(9) -0.0014(8) 0.0084(8) -0.0004(8)
C5 0.0166(9) 0.0237(12) 0.0157(8) -0.0025(7) 0.0065(7) -0.0028(8)
C1 0.0164(8) 0.0194(11) 0.0115(7) -0.0007(7) 0.0060(7) -0.0003(7)
C9 0.0298(11) 0.0370(16) 0.0185(9) 0.0098(9) 0.0080(8) 0.0052(10)
N1 0.0220(8) 0.0236(11) 0.0136(7) -0.0009(6) 0.0081(6) 0.0006(7)
C6 0.0149(8) 0.0234(12) 0.0134(8) 0.0028(7) 0.0063(7) 0.0004(7)
C12 0.0198(9) 0.0223(12) 0.0195(9) 0.0053(8) 0.0117(7) 0.0054(8)
C11 0.0255(10) 0.0241(13) 0.0198(9) 0.0022(8) 0.0116(8) 0.0051(9)
C8 0.0376(13) 0.0333(15) 0.0145(9) 0.0016(9) 0.0080(9) -0.0017(11)
C13 0.0204(10) 0.0311(14) 0.0251(10) 0.0049(9) 0.0124(8) 0.0037(9)
C17 0.0285(11) 0.0261(14) 0.0211(9) 0.0062(8) 0.0152(8) 0.0090(9)
C10 0.0315(12) 0.0268(14) 0.0244(10) 0.0107(9) 0.0132(9) 0.0111(10)
C21 0.0265(11) 0.0473(18) 0.0219(10) -0.0152(10) 0.0130(9) -0.0067(11)
C4 0.0238(10) 0.0199(12) 0.0172(9) -0.0028(7) 0.0074(8) -0.0022(8)
C20 0.0262(10) 0.0351(15) 0.0173(9) -0.0032(8) 0.0120(8) -0.0007(9)
C14 0.0200(10) 0.0370(16) 0.0398(13) 0.0115(11) 0.0165(10) 0.0037(10)
C7 0.0292(11) 0.0244(13) 0.0158(9) 0.0004(8) 0.0086(8) -0.0007(9)
C15 0.0328(13) 0.0440(18) 0.0459(15) 0.0172(12) 0.0296(12) 0.0134(11)
C23 0.0404(14) 0.0270(15) 0.0386(13) -0.0088(11) 0.0233(12) -0.0046(11)
C22 0.0383(14) 0.0406(18) 0.0396(14) -0.0216(12) 0.0238(12) -0.0076(12)
C16 0.0389(13) 0.0368(16) 0.0345(12) 0.0131(11) 0.0279(11) 0.0164(11)
F1 0.0330(8) 0.0372(10) 0.0543(10) -0.0036(8) 0.0206(8) -0.0068(7)
O100 0.0490(12) 0.0358(12) 0.0418(10) 0.0074(8) 0.0304(9) 0.0117(9)
F2 0.0466(10) 0.0830(16) 0.0569(12) -0.0320(11) 0.0324(9) -0.0034(10)
B1 0.0301(18) 0.023(2) 0.0300(17) 0.000 0.0184(15) 0.000
C100 0.0254(11) 0.0327(15) 0.0298(11) 0.0051(10) 0.0153(9) 0.0026(10)
C101 0.0406(14) 0.0376(17) 0.0328(13) 0.0041(11) 0.0165(11) 0.0100(12)
C102 0.0612(19) 0.043(2) 0.0299(13) 0.0055(12) 0.0208(13) 0.0002(15)
C3 0.0239(10) 0.0224(13) 0.0176(8) -0.0033(8) 0.0118(8) 0.0012(8)

loop_
_atom_type_symbol
_atom_type_description
_atom_type_scat_dispersion_real
_atom_type_scat_dispersion_imag
_atom_type_scat_source
C C 0.0033 0.0016 'International Tables Vol C Tables 4.2.6.8 and 6.1.1.4'
H H 0.0000 0.0000 'International Tables Vol C Tables 4.2.6.8 and 6.1.1.4'
B B 0.0013 0.0007 'International Tables Vol C Tables 4.2.6.8 and 6.1.1.4'
N N 0.0061 0.0033 'International Tables Vol C Tables 4.2.6.8 and 6.1.1.4'
F F 0.0171 0.0103 'International Tables Vol C Tables 4.2.6.8 and 6.1.1.4'
P P 0.1023 0.0942 'International Tables Vol C Tables 4.2.6.8 and 6.1.1.4'
Fe Fe 0.3463 0.8444 'International Tables Vol C Tables 4.2.6.8 and 6.1.1.4'
Cu Cu 0.3201 1.2651 'International Tables Vol C Tables 4.2.6.8 and 6.1.1.4'
O O 0.0106 0.0060 'International Tables Vol C Tables 4.2.6.8 and 6.1.1.4'

loop_
_geom_angle_atom_site_label_1
_geom_angle_atom_site_label_2
_geom_angle_atom_site_label_3
_geom_angle
_geom_angle_site_symmetry_1
_geom_angle_site_symmetry_3
N1 Cu1 N1 80.33(11) 2_656 .
N1 Cu1 P1 109.28(5) 2_656 .
N1 Cu1 P1 121.27(6) . .
N1 Cu1 P1 121.27(6) 2_656 2_656
N1 Cu1 P1 109.28(5) . 2_656
P1 Cu1 P1 112.49(4) . 2_656
C1 Fe1 C1 113.90(12) 2_656 .
C1 Fe1 C2 41.32(8) 2_656 2_656
C1 Fe1 C2 108.11(9) . 2_656
C1 Fe1 C2 108.11(9) 2_656 .
C1 Fe1 C2 41.32(8) . .
C2 Fe1 C2 132.40(13) 2_656 .
C1 Fe1 C5 41.11(9) 2_656 2_656
C1 Fe1 C5 146.33(9) . 2_656
C2 Fe1 C5 68.82(9) 2_656 2_656
C2 Fe1 C5 114.81(9) . 2_656
C1 Fe1 C5 146.33(9) 2_656 .
C1 Fe1 C5 41.11(9) . .
C2 Fe1 C5 114.81(9) 2_656 .
C2 Fe1 C5 68.82(9) . .
C5 Fe1 C5 171.71(14) 2_656 .
C1 Fe1 C3 132.12(9) 2_656 .
C1 Fe1 C3 68.93(9) . .
C2 Fe1 C3 171.89(9) 2_656 .
C2 Fe1 C3 40.55(9) . .
C5 Fe1 C3 109.16(9) 2_656 .
C5 Fe1 C3 68.32(9) . .
C1 Fe1 C3 68.93(9) 2_656 2_656
C1 Fe1 C3 132.12(9) . 2_656
C2 Fe1 C3 40.55(9) 2_656 2_656
C2 Fe1 C3 171.89(9) . 2_656
C5 Fe1 C3 68.32(9) 2_656 2_656
C5 Fe1 C3 109.16(9) . 2_656
C3 Fe1 C3 146.86(14) . 2_656
C1 Fe1 C4 171.59(9) 2_656 .
C1 Fe1 C4 68.82(9) . .
C2 Fe1 C4 146.61(9) 2_656 .
C2 Fe1 C4 68.27(9) . .
C5 Fe1 C4 132.55(10) 2_656 .
C5 Fe1 C4 40.58(9) . .
C3 Fe1 C4 40.35(9) . .
C3 Fe1 C4 115.70(10) 2_656 .
C1 Fe1 C4 68.82(9) 2_656 2_656
C1 Fe1 C4 171.59(9) . 2_656
C2 Fe1 C4 68.27(9) 2_656 2_656
C2 Fe1 C4 146.61(9) . 2_656
C5 Fe1 C4 40.58(9) 2_656 2_656
C5 Fe1 C4 132.55(10) . 2_656
C3 Fe1 C4 115.70(10) . 2_656
C3 Fe1 C4 40.35(9) 2_656 2_656
C4 Fe1 C4 109.70(13) . 2_656
C1 P1 C12 102.35(10) . .
C1 P1 C6 104.04(10) . .
C12 P1 C6 102.41(9) . .
C1 P1 Cu1 112.35(7) . .
C12 P1 Cu1 120.14(8) . .
C6 P1 Cu1 113.69(7) . .
C3 C2 C1 108.38(19) . .
C3 C2 Fe1 70.63(12) . .
C1 C2 Fe1 69.13(11) . .
N1 C24 C23 121.7(2) . .
N1 C24 C24 115.62(12) . 2_656
C23 C24 C24 122.66(16) . 2_656
C4 C5 C1 108.36(19) . .
C4 C5 Fe1 70.51(12) . .
C1 C5 Fe1 69.06(11) . .
C5 C1 C2 107.10(19) . .
C5 C1 P1 129.42(16) . .
C2 C1 P1 123.24(16) . .
C5 C1 Fe1 69.83(12) . .
C2 C1 Fe1 69.56(11) . .
P1 C1 Fe1 121.37(10) . .
C8 C9 C10 119.6(2) . .
C24 N1 C20 118.3(2) . .
C24 N1 Cu1 114.07(14) . .
C20 N1 Cu1 127.31(17) . .
C11 C6 C7 119.26(19) . .
C11 C6 P1 117.64(16) . .
C7 C6 P1 123.10(18) . .
C17 C12 C13 119.0(2) . .
C17 C12 P1 118.93(17) . .
C13 C12 P1 122.08(17) . .
C6 C11 C10 120.6(2) . .
C9 C8 C7 120.4(2) . .
C14 C13 C12 120.2(2) . .
C16 C17 C12 120.5(2) . .
C9 C10 C11 120.1(2) . .
C22 C21 C20 118.4(2) . .
C3 C4 C5 108.1(2) . .
C3 C4 Fe1 69.75(12) . .
C5 C4 Fe1 68.91(12) . .
N1 C20 C21 122.9(2) . .
C15 C14 C13 120.3(2) . .
C8 C7 C6 120.0(2) . .
C16 C15 C14 119.8(2) . .
C22 C23 C24 118.9(3) . .
C21 C22 C23 119.8(3) . .
C17 C16 C15 120.2(2) . .
F2 B1 F2 109.8(4) . 2
F2 B1 F1 108.75(12) . .
F2 B1 F1 109.58(12) 2 .
F2 B1 F1 109.58(12) . 2
F2 B1 F1 108.75(12) 2 2
F1 B1 F1 110.3(3) . 2
O100 C100 C102 122.2(3) . .
O100 C100 C101 120.5(2) . .
C102 C100 C101 117.2(3) . .
C2 C3 C4 108.1(2) . .
C2 C3 Fe1 68.82(12) . .
C4 C3 Fe1 69.90(12) . .

loop_
_geom_bond_atom_site_label_1
_geom_bond_atom_site_label_2
_geom_bond_distance
_geom_bond_site_symmetry_2
Cu1 N1 2.058(2) 2_656
Cu1 N1 2.058(2) .
Cu1 P1 2.2517(7) .
Cu1 P1 2.2517(7) 2_656
Fe1 C1 2.032(2) 2_656
Fe1 C1 2.032(2) .
Fe1 C2 2.038(2) 2_656
Fe1 C2 2.038(2) .
Fe1 C5 2.043(2) 2_656
Fe1 C5 2.043(2) .
Fe1 C3 2.062(2) .
Fe1 C3 2.062(2) 2_656
Fe1 C4 2.064(2) .
Fe1 C4 2.064(2) 2_656
P1 C1 1.809(2) .
P1 C12 1.825(2) .
P1 C6 1.826(2) .
C2 C3 1.421(3) .
C2 C1 1.436(3) .
C24 N1 1.346(3) .
C24 C23 1.393(4) .
C24 C24 1.487(4) 2_656
C5 C4 1.424(3) .
C5 C1 1.431(3) .
C9 C8 1.385(4) .
C9 C10 1.385(4) .
N1 C20 1.345(3) .
C6 C11 1.385(3) .
C6 C7 1.394(3) .
C12 C17 1.397(3) .
C12 C13 1.399(3) .
C11 C10 1.391(3) .
C8 C7 1.390(3) .
C13 C14 1.392(3) .
C17 C16 1.388(3) .
C21 C22 1.374(4) .
C21 C20 1.380(3) .
C4 C3 1.423(3) .
C14 C15 1.388(4) .
C15 C16 1.387(4) .
C23 C22 1.376(4) .
F1 B1 1.390(3) .
O100 C100 1.221(3) .
F2 B1 1.378(3) .
B1 F2 1.378(3) 2
B1 F1 1.390(3) 2
C100 C102 1.485(4) .
C100 C101 1.490(4) .
